data_2216727
loop_
_publ_author_name
'Doi, Mitsunobu'
'Ichimiya, Yuko'
'Asano, Akiko'

_publ_section_title
;
 \b-Turn structure of a tripeptide
 <i>N</i>-(<i>tert</i>-butoxycarbonyl)-Phe-<small>D</small>-Pro-Gly
 methyl ester monohydrate
;
_journal_coeditor_code RK2053
_journal_issue 12
_journal_name_full 'Acta Crystallographica Section E'
_journal_page_first o4691
_journal_page_last o4691
_journal_paper_doi 10.1107/S1600536807056693
_journal_volume 63
_journal_year 2007
_chemical_formula_iupac 'C22 H31 N3 O6, H2 O'
_chemical_formula_moiety 'C22 H31 N3 O6, H2 O'
_chemical_formula_sum 'C22 H33 N3 O7'
_chemical_formula_weight 451.51
_chemical_name_common fpg
_chemical_name_systematic
;
Boc-Phe-D-Pro-Gly-OMe monohydrate
;
_space_group_IT_number 19
_symmetry_cell_setting orthorhombic
_symmetry_space_group_name_Hall 'P 2ac 2ab'
_symmetry_space_group_name_H-M 'P 21 21 21'
_atom_sites_solution_hydrogens geom
_atom_sites_solution_primary direct
_atom_sites_solution_secondary difmap
_audit_creation_method SHELXL97
_cell_angle_alpha 90.00
_cell_angle_beta 90.00
_cell_angle_gamma 90.00
_cell_formula_units_Z 4
_cell_length_a 9.0814(8)
_cell_length_b 11.6889(10)
_cell_length_c 22.685(2)
_cell_measurement_reflns_used 7049
_cell_measurement_temperature 296(2)
_cell_measurement_theta_max 22.08
_cell_measurement_theta_min 2.42
_cell_volume 2408.0(4)
_computing_cell_refinement '<i>SAINT-Plus</i> (Bruker, 1998)'
_computing_data_collection '<i>SMART</i> (Bruker, 1998)'
_computing_data_reduction '<i>SAINT-Plus</i> (Bruker, 1998)'
_computing_molecular_graphics '<i>PLATON</i> (Spek, 2003)'
_computing_publication_material '<i>SHELXL97</i> (Sheldrick, 1997)'
_computing_structure_refinement '<i>SHELXL97</i> (Sheldrick, 1997)'
_computing_structure_solution '<i>SHELXS97</i> (Sheldrick, 1997)'
_diffrn_ambient_temperature 296(2)
_diffrn_detector_area_resol_mean 8.366
_diffrn_measured_fraction_theta_full 0.997
_diffrn_measured_fraction_theta_max 0.997
_diffrn_measurement_device_type 'Bruker SMART APEX CCD area-detector'
_diffrn_measurement_method \w-scan
_diffrn_radiation_monochromator 'Confocal multilayer optics'
_diffrn_radiation_source 'MacScience M18XCE (rotating anode)'
_diffrn_radiation_type MoK\a
_diffrn_radiation_wavelength 0.71073
_diffrn_reflns_av_R_equivalents 0.0312
_diffrn_reflns_av_sigmaI/netI 0.0180
_diffrn_reflns_limit_h_max 11
_diffrn_reflns_limit_h_min -11
_diffrn_reflns_limit_k_max 14
_diffrn_reflns_limit_k_min -14
_diffrn_reflns_limit_l_max 29
_diffrn_reflns_limit_l_min -28
_diffrn_reflns_number 28185
_diffrn_reflns_theta_full 27.10
_diffrn_reflns_theta_max 27.10
_diffrn_reflns_theta_min 1.80
_diffrn_standards_decay_% 0
_diffrn_standards_interval_count 28185
_diffrn_standards_interval_time 720
_diffrn_standards_number 178
_exptl_absorpt_coefficient_mu 0.093
_exptl_absorpt_correction_T_max 0.982
_exptl_absorpt_correction_T_min 0.912
_exptl_absorpt_correction_type multi-scan
_exptl_absorpt_process_details '(SADABS; Sheldrick, 1996)'
_exptl_crystal_colour Colourless
_exptl_crystal_density_diffrn 1.245
_exptl_crystal_density_method 'Not measured'
_exptl_crystal_description Needle
_exptl_crystal_F_000 968
_exptl_crystal_size_max 0.40
_exptl_crystal_size_mid 0.20
_exptl_crystal_size_min 0.20
_refine_diff_density_max 0.275
_refine_diff_density_min -0.272
_refine_ls_extinction_method None
_refine_ls_goodness_of_fit_ref 1.107
_refine_ls_hydrogen_treatment constr
_refine_ls_matrix_type full
_refine_ls_number_parameters 289
_refine_ls_number_reflns 3002
_refine_ls_number_restraints 0
_refine_ls_restrained_S_all 1.107
_refine_ls_R_factor_all 0.0634
_refine_ls_R_factor_gt 0.0595
_refine_ls_shift/su_max 0.001
_refine_ls_shift/su_mean 0.000
_refine_ls_structure_factor_coef Fsqd
_refine_ls_weighting_details 'calc w=1/[\s^2^(Fo^2^)+(0.1079P)^2^+0.5338P] where P=(Fo^2^+2Fc^2^)/3'
_refine_ls_weighting_scheme calc
_refine_ls_wR_factor_gt 0.1738
_refine_ls_wR_factor_ref 0.1769
_reflns_number_gt 2771
_reflns_number_total 3002
_reflns_threshold_expression I>2\s(I)
_cod_data_source_file rk2053.cif
_cod_data_source_block I
_cod_depositor_comments
;
The following automatic conversions were performed:
'_symmetry_cell_setting' value 'Orthorhombic' changed to 'orthorhombic'
according to '/home/saulius/struct/CIF-dictionaries/cif_core.dic'
dictionary named 'cif_core.dic' version 2.4.1 from
2010-06-29.

'_atom_sites_solution_hydrogens' value 'Geom' changed to
'geom' according to '/home/saulius/struct/CIF-dictionaries/cif_core.dic'
dictionary named 'cif_core.dic' version 2.4.1 from
2010-06-29.

'_atom_sites_solution_primary' value 'Direct' changed to
'direct' according to '/home/saulius/struct/CIF-dictionaries/cif_core.dic'
dictionary named 'cif_core.dic' version 2.4.1 from
2010-06-29.

'_atom_sites_solution_secondary' value 'Difmap' changed to
'difmap' according to '/home/saulius/struct/CIF-dictionaries/cif_core.dic'
dictionary named 'cif_core.dic' version 2.4.1 from
2010-06-29.

'_refine_ls_hydrogen_treatment' value 'Constr' changed to
'constr' according to '/home/saulius/struct/CIF-dictionaries/cif_core.dic'
dictionary named 'cif_core.dic' version 2.4.1 from
2010-06-29.

'_refine_ls_matrix_type' value 'Full' changed to 'full'
according to '/home/saulius/struct/CIF-dictionaries/cif_core.dic'
dictionary named 'cif_core.dic' version 2.4.1 from
2010-06-29.

'_refine_ls_weighting_scheme' value 'Calc' changed to 'calc'
according to '/home/saulius/struct/CIF-dictionaries/cif_core.dic'
dictionary named 'cif_core.dic' version 2.4.1 from 2010-06-29.

Automatic conversion script
Id: cif_fix_enum 1527 2010-12-29 10:47:43Z saulius 

The following automatic conversions were performed:

'_symmetry_cell_setting' value 'Orthorhombic' changed to
'orthorhombic' according to
/home/saulius/struct/CIF-dictionaries/cif_core.dic dictionary named
'cif_core.dic' version 2.4.1 from
2010-06-29.

'_atom_sites_solution_hydrogens' value 'Geom' changed to
'geom' according to
/home/saulius/struct/CIF-dictionaries/cif_core.dic dictionary named
'cif_core.dic' version 2.4.1 from
2010-06-29.

'_atom_sites_solution_primary' value 'Direct' changed to
'direct' according to
/home/saulius/struct/CIF-dictionaries/cif_core.dic dictionary named
'cif_core.dic' version 2.4.1 from
2010-06-29.

'_atom_sites_solution_secondary' value 'Difmap' changed
to 'difmap' according to
/home/saulius/struct/CIF-dictionaries/cif_core.dic dictionary named
'cif_core.dic' version 2.4.1 from
2010-06-29.

'_refine_ls_hydrogen_treatment' value 'Constr' changed
to 'constr' according to
/home/saulius/struct/CIF-dictionaries/cif_core.dic dictionary named
'cif_core.dic' version 2.4.1 from
2010-06-29.

'_refine_ls_matrix_type' value 'Full' changed to 'full'
according to /home/saulius/struct/CIF-dictionaries/cif_core.dic
dictionary named 'cif_core.dic' version 2.4.1 from
2010-06-29.

'_refine_ls_weighting_scheme' value 'Calc' changed to
'calc' according to
/home/saulius/struct/CIF-dictionaries/cif_core.dic dictionary named
'cif_core.dic' version 2.4.1 from 2010-06-29.

Automatic conversion script
Id: cif_fix_values 1715 2011-07-08 13:25:40Z adriana 
;
_cod_original_cell_volume 2408.1(4)
_cod_original_sg_symbol_Hall 'P 2ac 2ab '
_cod_database_code 2216727
_cod_database_fobs_code 2216727

loop_
_symmetry_equiv_pos_as_xyz
'x, y, z'
'-x+1/2, -y, z+1/2'
'-x, y+1/2, -z+1/2'
'x+1/2, -y+1/2, -z'

loop_
_atom_site_type_symbol
_atom_site_label
_atom_site_fract_x
_atom_site_fract_y
_atom_site_fract_z
_atom_site_U_iso_or_equiv
_atom_site_adp_type
_atom_site_calc_flag
_atom_site_refinement_flags
_atom_site_occupancy
C C10 0.8478(4) 1.1109(3) 1.02972(16) 0.0502(8) Uani d . 1
O O10 0.9104(4) 1.0015(2) 1.01100(14) 0.0718(9) Uani d . 1
C C11 0.9449(6) 1.1437(4) 1.0808(3) 0.0986(19) Uani d . 1
H H11A 1.0446 1.1518 1.0673 0.148 Uiso calc R 1
H H11B 0.9404 1.0853 1.1105 0.148 Uiso calc R 1
H H11C 0.9117 1.2150 1.0971 0.148 Uiso calc R 1
C C12 0.6942(6) 1.0963(5) 1.0481(3) 0.0984(18) Uani d . 1
H H12A 0.6356 1.0749 1.0146 0.148 Uiso calc R 1
H H12B 0.6580 1.1669 1.0641 0.148 Uiso calc R 1
H H12C 0.6884 1.0375 1.0775 0.148 Uiso calc R 1
C C13 0.8604(8) 1.1983(4) 0.9807(3) 0.0990(19) Uani d . 1
H H13A 0.9619 1.2070 0.9698 0.149 Uiso calc R 1
H H13B 0.8224 1.2704 0.9941 0.149 Uiso calc R 1
H H13C 0.8048 1.1728 0.9472 0.149 Uiso calc R 1
C C14 0.8530(4) 0.9413(3) 0.96650(14) 0.0468(7) Uani d . 1
O O14 0.7517(3) 0.9726(2) 0.93476(12) 0.0571(7) Uani d . 1
N N20 0.9224(3) 0.8418(2) 0.96106(12) 0.0442(6) Uani d . 1
H H20 0.9899 0.8235 0.9859 0.053 Uiso calc R 1
C C20 0.8853(3) 0.7638(2) 0.91348(12) 0.0358(6) Uani d . 1
H H20A 0.9126 0.7976 0.8755 0.043 Uiso calc R 1
C C21 0.9679(3) 0.6509(3) 0.92253(13) 0.0432(7) Uani d . 1
H H21A 1.0725 0.6667 0.9258 0.052 Uiso calc R 1
H H21B 0.9360 0.6165 0.9593 0.052 Uiso calc R 1
C C22 0.9433(4) 0.5669(3) 0.87295(14) 0.0444(7) Uani d . 1
C C23 1.0342(5) 0.5667(3) 0.82448(15) 0.0584(9) Uani d . 1
H H23 1.1119 0.6184 0.8223 0.070 Uiso calc R 1
C C24 1.0108(6) 0.4904(4) 0.77903(18) 0.0772(13) Uani d . 1
H H24 1.0737 0.4909 0.7467 0.093 Uiso calc R 1
C C25 0.8975(7) 0.4143(4) 0.7808(2) 0.0861(16) Uani d . 1
H H25 0.8818 0.3640 0.7496 0.103 Uiso calc R 1
C C26 0.8071(6) 0.4129(4) 0.8288(2) 0.0812(14) Uani d . 1
H H26 0.7302 0.3604 0.8306 0.097 Uiso calc R 1
C C27 0.8288(5) 0.4889(3) 0.87470(19) 0.0617(9) Uani d . 1
H H27 0.7659 0.4876 0.9070 0.074 Uiso calc R 1
C C28 0.7192(3) 0.7387(2) 0.91469(12) 0.0356(6) Uani d . 1
O O28 0.6619(2) 0.7070(2) 0.96074(9) 0.0492(5) Uani d . 1
N N30 0.6433(3) 0.7499(2) 0.86497(10) 0.0401(5) Uani d . 1
C C30 0.4893(4) 0.7135(3) 0.86091(15) 0.0480(7) Uani d . 1
H H30 0.4743 0.6437 0.8841 0.058 Uiso calc R 1
C C31 0.4722(5) 0.6873(4) 0.79539(19) 0.0746(13) Uani d . 1
H H31A 0.5092 0.6117 0.7858 0.090 Uiso calc R 1
H H31B 0.3702 0.6931 0.7830 0.090 Uiso calc R 1
C C32 0.5646(5) 0.7791(5) 0.76797(16) 0.0762(13) Uani d . 1
H H32A 0.5131 0.8518 0.7680 0.091 Uiso calc R 1
H H32B 0.5904 0.7595 0.7277 0.091 Uiso calc R 1
C C33 0.7009(4) 0.7845(4) 0.80662(14) 0.0576(9) Uani d . 1
H H33A 0.7761 0.7320 0.7929 0.069 Uiso calc R 1
H H33B 0.7413 0.8613 0.8078 0.069 Uiso calc R 1
C C34 0.3787(3) 0.8057(3) 0.88016(15) 0.0468(7) Uani d . 1
O O34 0.2493(3) 0.7954(3) 0.86859(15) 0.0707(8) Uani d . 1
N N40 0.4315(3) 0.8956(2) 0.90951(13) 0.0482(6) Uani d . 1
H H40 0.5237 0.9006 0.9178 0.058 Uiso calc R 1
C C40 0.3298(4) 0.9842(3) 0.92699(15) 0.0550(8) Uani d . 1
H H40A 0.3772 1.0344 0.9553 0.066 Uiso calc R 1
H H40B 0.2450 0.9497 0.9460 0.066 Uiso calc R 1
C C41 0.2794(4) 1.0531(3) 0.87493(16) 0.0509(8) Uani d . 1
O O41 0.3458(4) 1.0663(3) 0.83062(14) 0.0852(10) Uani d . 1
O O42 0.1512(4) 1.1022(3) 0.88564(11) 0.0715(8) Uani d . 1
C C42 0.0908(6) 1.1746(5) 0.8400(2) 0.0863(15) Uani d . 1
H H42A -0.0019 1.2051 0.8529 0.129 Uiso calc R 1
H H42B 0.0764 1.1304 0.8048 0.129 Uiso calc R 1
H H42C 0.1578 1.2362 0.8321 0.129 Uiso calc R 1
O O1 0.6824(7) 1.0983(6) 0.8311(2) 0.164(3) Uani d . 1
H H1 0.5875 1.0888 0.8283 0.246 Uiso d . 1
H H2 0.7008 1.0675 0.8637 0.246 Uiso d . 1

loop_
_atom_site_aniso_label
_atom_site_aniso_U_11
_atom_site_aniso_U_22
_atom_site_aniso_U_33
_atom_site_aniso_U_12
_atom_site_aniso_U_13
_atom_site_aniso_U_23
C10 0.0463(17) 0.0414(15) 0.0630(19) -0.0005(14) 0.0013(16) -0.0147(14)
O10 0.0724(17) 0.0570(15) 0.0861(18) 0.0250(14) -0.0374(16) -0.0325(14)
C11 0.102(4) 0.076(3) 0.118(4) 0.021(3) -0.040(4) -0.056(3)
C12 0.071(3) 0.107(4) 0.118(4) -0.025(3) 0.031(3) -0.045(3)
C13 0.142(5) 0.054(2) 0.102(4) -0.025(3) 0.013(4) 0.002(2)
C14 0.0425(16) 0.0442(15) 0.0538(17) 0.0041(13) -0.0115(14) -0.0057(14)
O14 0.0592(14) 0.0439(12) 0.0682(15) 0.0113(11) -0.0210(12) -0.0070(11)
N20 0.0409(13) 0.0408(12) 0.0508(14) 0.0078(11) -0.0126(11) -0.0085(11)
C20 0.0359(13) 0.0376(13) 0.0338(13) 0.0024(11) 0.0017(11) -0.0030(11)
C21 0.0406(15) 0.0422(15) 0.0469(16) 0.0069(13) -0.0018(13) -0.0044(13)
C22 0.0482(16) 0.0366(14) 0.0485(16) 0.0106(13) -0.0047(14) -0.0050(13)
C23 0.066(2) 0.0539(19) 0.0554(19) 0.0128(18) 0.0079(17) -0.0022(16)
C24 0.098(3) 0.074(3) 0.059(2) 0.030(3) 0.004(2) -0.013(2)
C25 0.123(4) 0.065(3) 0.070(3) 0.027(3) -0.024(3) -0.029(2)
C26 0.080(3) 0.059(2) 0.104(4) -0.002(2) -0.020(3) -0.023(2)
C27 0.061(2) 0.0507(19) 0.074(2) 0.0009(18) 0.000(2) -0.0106(17)
C28 0.0368(14) 0.0333(13) 0.0368(13) 0.0023(11) 0.0047(11) -0.0060(11)
O28 0.0439(11) 0.0626(13) 0.0410(11) 0.0012(11) 0.0082(10) 0.0063(10)
N30 0.0385(12) 0.0438(13) 0.0381(12) 0.0012(11) -0.0003(10) -0.0048(10)
C30 0.0407(15) 0.0455(16) 0.0579(18) -0.0008(14) -0.0050(14) -0.0133(14)
C31 0.065(2) 0.092(3) 0.068(2) 0.004(2) -0.018(2) -0.040(2)
C32 0.077(3) 0.114(4) 0.0384(17) 0.023(3) -0.0121(18) -0.012(2)
C33 0.059(2) 0.078(2) 0.0359(15) 0.008(2) 0.0032(14) 0.0001(15)
C34 0.0370(15) 0.0526(17) 0.0507(17) -0.0009(14) -0.0010(13) -0.0005(14)
O34 0.0381(12) 0.0759(17) 0.098(2) -0.0033(13) -0.0020(13) -0.0149(16)
N40 0.0412(14) 0.0477(14) 0.0556(15) 0.0058(12) -0.0032(12) -0.0073(12)
C40 0.056(2) 0.0549(18) 0.0539(19) 0.0105(17) 0.0059(16) -0.0049(15)
C41 0.0487(18) 0.0490(17) 0.0550(19) 0.0046(15) -0.0004(15) -0.0061(14)
O41 0.077(2) 0.103(2) 0.0761(19) 0.019(2) 0.0196(18) 0.0275(18)
O42 0.0710(17) 0.0838(19) 0.0597(14) 0.0340(16) 0.0007(14) -0.0016(14)
C42 0.093(3) 0.097(4) 0.069(3) 0.037(3) -0.018(3) -0.003(2)
O1 0.137(5) 0.208(6) 0.145(4) -0.028(5) -0.035(4) 0.081(5)

loop_
_atom_type_symbol
_atom_type_description
_atom_type_scat_dispersion_real
_atom_type_scat_dispersion_imag
_atom_type_scat_source
C C 0.0033 0.0016 'International Tables Vol C Tables 4.2.6.8 and 6.1.1.4'
H H 0.0000 0.0000 'International Tables Vol C Tables 4.2.6.8 and 6.1.1.4'
N N 0.0061 0.0033 'International Tables Vol C Tables 4.2.6.8 and 6.1.1.4'
O O 0.0106 0.0060 'International Tables Vol C Tables 4.2.6.8 and 6.1.1.4'

loop_
_geom_angle_atom_site_label_1
_geom_angle_atom_site_label_2
_geom_angle_atom_site_label_3
_geom_angle
O10 C10 C12 110.5(4)
O10 C10 C11 102.6(3)
C12 C10 C11 111.6(4)
O10 C10 C13 110.3(3)
C12 C10 C13 111.0(5)
C11 C10 C13 110.5(4)
C14 O10 C10 121.9(3)
C10 C11 H11A 109.5
C10 C11 H11B 109.5
H11A C11 H11B 109.5
C10 C11 H11C 109.5
H11A C11 H11C 109.5
H11B C11 H11C 109.5
C10 C12 H12A 109.5
C10 C12 H12B 109.5
H12A C12 H12B 109.5
C10 C12 H12C 109.5
H12A C12 H12C 109.5
H12B C12 H12C 109.5
C10 C13 H13A 109.5
C10 C13 H13B 109.5
H13A C13 H13B 109.5
C10 C13 H13C 109.5
H13A C13 H13C 109.5
H13B C13 H13C 109.5
O14 C14 N20 124.3(3)
O14 C14 O10 125.5(3)
N20 C14 O10 110.2(3)
C14 N20 C20 120.6(2)
C14 N20 H20 119.7
C20 N20 H20 119.7
N20 C20 C21 109.1(2)
N20 C20 C28 109.5(2)
C21 C20 C28 108.3(2)
N20 C20 H20A 110.0
C21 C20 H20A 110.0
C28 C20 H20A 110.0
C22 C21 C20 112.8(2)
C22 C21 H21A 109.0
C20 C21 H21A 109.0
C22 C21 H21B 109.0
C20 C21 H21B 109.0
H21A C21 H21B 107.8
C23 C22 C27 118.2(3)
C23 C22 C21 120.5(3)
C27 C22 C21 121.2(3)
C22 C23 C24 120.4(4)
C22 C23 H23 119.8
C24 C23 H23 119.8
C25 C24 C23 121.1(4)
C25 C24 H24 119.4
C23 C24 H24 119.4
C24 C25 C26 119.1(4)
C24 C25 H25 120.5
C26 C25 H25 120.5
C25 C26 C27 120.5(5)
C25 C26 H26 119.7
C27 C26 H26 119.7
C26 C27 C22 120.6(4)
C26 C27 H27 119.7
C22 C27 H27 119.7
O28 C28 N30 122.3(3)
O28 C28 C20 119.3(3)
N30 C28 C20 118.4(2)
C28 N30 C30 121.3(3)
C28 N30 C33 127.1(3)
C30 N30 C33 111.1(3)
N30 C30 C31 102.5(3)
N30 C30 C34 113.7(3)
C31 C30 C34 110.6(3)
N30 C30 H30 109.9
C31 C30 H30 109.9
C34 C30 H30 109.9
C32 C31 C30 101.8(3)
C32 C31 H31A 111.4
C30 C31 H31A 111.4
C32 C31 H31B 111.4
C30 C31 H31B 111.4
H31A C31 H31B 109.3
C31 C32 C33 104.3(3)
C31 C32 H32A 110.9
C33 C32 H32A 110.9
C31 C32 H32B 110.9
C33 C32 H32B 110.9
H32A C32 H32B 108.9
N30 C33 C32 102.6(3)
N30 C33 H33A 111.3
C32 C33 H33A 111.3
N30 C33 H33B 111.3
C32 C33 H33B 111.3
H33A C33 H33B 109.2
O34 C34 N40 122.4(3)
O34 C34 C30 120.2(3)
N40 C34 C30 117.4(3)
C34 N40 C40 118.2(3)
C34 N40 H40 120.9
C40 N40 H40 120.9
N40 C40 C41 111.3(3)
N40 C40 H40A 109.4
C41 C40 H40A 109.4
N40 C40 H40B 109.4
C41 C40 H40B 109.4
H40A C40 H40B 108.0
O41 C41 O42 123.4(4)
O41 C41 C40 125.7(3)
O42 C41 C40 110.9(3)
C41 O42 C42 117.2(3)
O42 C42 H42A 109.5
O42 C42 H42B 109.5
H42A C42 H42B 109.5
O42 C42 H42C 109.5
H42A C42 H42C 109.5
H42B C42 H42C 109.5
H1 O1 H2 101.9

loop_
_geom_bond_atom_site_label_1
_geom_bond_atom_site_label_2
_geom_bond_distance
C10 O10 1.462(4)
C10 C12 1.466(6)
C10 C11 1.505(6)
C10 C13 1.514(6)
O10 C14 1.336(4)
C11 H11A 0.9600
C11 H11B 0.9600
C11 H11C 0.9600
C12 H12A 0.9600
C12 H12B 0.9600
C12 H12C 0.9600
C13 H13A 0.9600
C13 H13B 0.9600
C13 H13C 0.9600
C14 O14 1.224(4)
C14 N20 1.329(4)
N20 C20 1.453(3)
N20 H20 0.8600
C20 C21 1.531(4)
C20 C28 1.537(4)
C20 H20A 0.9800
C21 C22 1.510(4)
C21 H21A 0.9700
C21 H21B 0.9700
C22 C23 1.375(5)
C22 C27 1.384(5)
C23 C24 1.380(6)
C23 H23 0.9300
C24 C25 1.361(8)
C24 H24 0.9300
C25 C26 1.364(8)
C25 H25 0.9300
C26 C27 1.383(6)
C26 H26 0.9300
C27 H27 0.9300
C28 O28 1.224(3)
C28 N30 1.328(4)
N30 C30 1.465(4)
N30 C33 1.480(4)
C30 C31 1.526(5)
C30 C34 1.537(5)
C30 H30 0.9800
C31 C32 1.498(7)
C31 H31A 0.9700
C31 H31B 0.9700
C32 C33 1.518(5)
C32 H32A 0.9700
C32 H32B 0.9700
C33 H33A 0.9700
C33 H33B 0.9700
C34 O34 1.210(4)
C34 N40 1.333(4)
N40 C40 1.444(4)
N40 H40 0.8600
C40 C41 1.501(5)
C40 H40A 0.9700
C40 H40B 0.9700
C41 O41 1.182(5)
C41 O42 1.320(5)
O42 C42 1.445(5)
C42 H42A 0.9600
C42 H42B 0.9600
C42 H42C 0.9600
O1 H1 0.872
O1 H2 0.838

loop_
_geom_hbond_atom_site_label_D
_geom_hbond_atom_site_label_H
_geom_hbond_atom_site_label_A
_geom_hbond_site_symmetry_A
_geom_hbond_distance_DH
_geom_hbond_distance_HA
_geom_hbond_distance_DA
_geom_hbond_angle_DHA
_geom_hbond_publ_flag
N40 H40 O14 . 0.86 2.27 3.097(4) 162 yes
O1 H1 O41 . 0.87 2.21 3.080(7) 174 yes
O1 H2 O14 . 0.84 2.01 2.843(6) 171 yes
N20 H20 O28 4_567 0.86 2.01 2.864(3) 174 yes

loop_
_geom_torsion_atom_site_label_1
_geom_torsion_atom_site_label_2
_geom_torsion_atom_site_label_3
_geom_torsion_atom_site_label_4
_geom_torsion
C12 C10 O10 C14 59.6(5)
C11 C10 O10 C14 178.7(4)
C13 C10 O10 C14 -63.6(5)
C10 O10 C14 O14 5.0(6)
C10 O10 C14 N20 -175.4(3)
O14 C14 N20 C20 3.1(5)
O10 C14 N20 C20 -176.5(3)
C14 N20 C20 C21 -173.0(3)
C14 N20 C20 C28 -54.6(4)
N20 C20 C21 C22 -176.4(3)
C28 C20 C21 C22 64.4(3)
C20 C21 C22 C23 89.4(4)
C20 C21 C22 C27 -90.1(4)
C27 C22 C23 C24 0.0(5)
C21 C22 C23 C24 -179.5(3)
C22 C23 C24 C25 0.5(6)
C23 C24 C25 C26 -0.9(7)
C24 C25 C26 C27 1.0(7)
C25 C26 C27 C22 -0.6(7)
C23 C22 C27 C26 0.1(6)
C21 C22 C27 C26 179.6(4)
N20 C20 C28 O28 -51.7(4)
C21 C20 C28 O28 67.2(3)
N20 C20 C28 N30 129.8(3)
C21 C20 C28 N30 -111.3(3)
O28 C28 N30 C30 -6.4(4)
C20 C28 N30 C30 172.1(3)
O28 C28 N30 C33 -178.4(3)
C20 C28 N30 C33 0.1(5)
C28 N30 C30 C31 -153.7(3)
C33 N30 C30 C31 19.4(4)
C28 N30 C30 C34 86.9(4)
C33 N30 C30 C34 -100.0(3)
N30 C30 C31 C32 -37.2(4)
C34 C30 C31 C32 84.4(4)
C30 C31 C32 C33 42.0(4)
C28 N30 C33 C32 178.8(3)
C30 N30 C33 C32 6.2(4)
C31 C32 C33 N30 -30.0(4)
N30 C30 C34 O34 165.9(4)
C31 C30 C34 O34 51.2(5)
N30 C30 C34 N40 -14.0(5)
C31 C30 C34 N40 -128.7(4)
O34 C34 N40 C40 -1.1(6)
C30 C34 N40 C40 178.8(3)
C34 N40 C40 C41 -72.1(4)
N40 C40 C41 O41 -26.2(6)
N40 C40 C41 O42 156.3(3)
O41 C41 O42 C42 0.5(6)
C40 C41 O42 C42 178.0(4)

loop_
_cod_related_entry_id
_cod_related_entry_database
_cod_related_entry_code
1 ChemSpider 21196280
